data_7118379
loop_
_publ_author_name
'Borthakur, Rosmita'
'Mondal, Bijan'
'Nandi, Purbasha'
'Ghosh, Sundargopal'

_publ_section_title
;
 Hypoelectronic isomeric diiridaboranes [(Cp*Ir)2B6H6]: the
 &quot;Rule-Breakers&quot;(Cp* = \h(5)-C5Me5).
;
_journal_issue 15
_journal_name_full 'Chemical communications (Cambridge, England)'
_journal_page_first 3199
_journal_page_last 3202
_journal_paper_doi 10.1039/c5cc09606e
_journal_volume 52
_journal_year 2016
_chemical_formula_sum 'C20 H36 B6 Ir2'
_chemical_formula_weight 725.75
_space_group_crystal_system monoclinic
_space_group_IT_number 14
_space_group_name_Hall '-P 2yn'
_space_group_name_H-M_alt 'P 1 21/n 1'
_symmetry_space_group_name_Hall '-P 2yn'
_symmetry_space_group_name_H-M 'P 1 21/n 1'
_atom_sites_solution_hydrogens geom
_audit_creation_method SHELXL-2014/7
_audit_update_record
;
2015-10-03 deposited with the CCDC.
2016-01-06 downloaded from the CCDC.
;
_cell_angle_alpha 90
_cell_angle_beta 98.9110(10)
_cell_angle_gamma 90
_cell_formula_units_Z 8
_cell_length_a 9.1413(2)
_cell_length_b 19.4335(7)
_cell_length_c 28.6894(9)
_cell_measurement_reflns_used 6823
_cell_measurement_temperature 296(2)
_cell_measurement_theta_max 24.8
_cell_measurement_theta_min 2.8
_cell_volume 5035.1(3)
_computing_cell_refinement 'APEX2/SAINT (Bruker, 2004)'
_computing_data_collection 'APEX2 (Bruker, 2004)'
_computing_data_reduction 'SAINT/XPREP (Bruker, 2004)'
_computing_molecular_graphics 'ORTEP3 (Farrugia, 1997) and Mercury (Bruno et al., 2002)'
_computing_publication_material 'SHELXL-2014 (Sheldrick, 2014)'
_computing_structure_refinement 'SHELXL-2014 (Sheldrick, 2014)'
_computing_structure_solution 'SIR92 (Altornare et al., 1993)'
_diffrn_ambient_temperature 296(2)
_diffrn_measured_fraction_theta_full 1.000
_diffrn_measured_fraction_theta_max 1.000
_diffrn_measurement_device_type 'Bruker axs kappa apex2 CCD Diffractometer'
_diffrn_measurement_method '\w and \f scan'
_diffrn_radiation_type MoK\a
_diffrn_radiation_wavelength 0.71073
_diffrn_reflns_av_R_equivalents 0.0368
_diffrn_reflns_av_unetI/netI 0.0414
_diffrn_reflns_laue_measured_fraction_full 1.000
_diffrn_reflns_laue_measured_fraction_max 1.000
_diffrn_reflns_limit_h_max 8
_diffrn_reflns_limit_h_min -10
_diffrn_reflns_limit_k_max 23
_diffrn_reflns_limit_k_min -23
_diffrn_reflns_limit_l_max 34
_diffrn_reflns_limit_l_min -34
_diffrn_reflns_number 33744
_diffrn_reflns_point_group_measured_fraction_full 1.000
_diffrn_reflns_point_group_measured_fraction_max 1.000
_diffrn_reflns_theta_full 24.999
_diffrn_reflns_theta_max 24.999
_diffrn_reflns_theta_min 1.437
_diffrn_source 'Sealed tube'
_exptl_absorpt_coefficient_mu 10.565
_exptl_absorpt_correction_T_max 0.38
_exptl_absorpt_correction_T_min 0.21
_exptl_absorpt_correction_type multi-scan
_exptl_absorpt_process_details 'SADABS (Bruker, 1999)'
_exptl_crystal_colour pink
_exptl_crystal_density_diffrn 1.915
_exptl_crystal_description block
_exptl_crystal_F_000 2720
_exptl_crystal_size_max 0.350
_exptl_crystal_size_mid 0.280
_exptl_crystal_size_min 0.160
_refine_diff_density_max 2.024
_refine_diff_density_min -1.031
_refine_diff_density_rms 0.178
_refine_ls_extinction_method none
_refine_ls_goodness_of_fit_ref 1.163
_refine_ls_hydrogen_treatment constr
_refine_ls_matrix_type full
_refine_ls_number_parameters 524
_refine_ls_number_reflns 8865
_refine_ls_number_restraints 266
_refine_ls_restrained_S_all 1.194
_refine_ls_R_factor_all 0.0714
_refine_ls_R_factor_gt 0.0437
_refine_ls_shift/su_max 0.003
_refine_ls_shift/su_mean 0.000
_refine_ls_structure_factor_coef Fsqd
_refine_ls_weighting_details 'w=1/[\s^2^(Fo^2^)+(0.0284P)^2^+34.6666P] where P=(Fo^2^+2Fc^2^)/3'
_refine_ls_weighting_scheme calc
_refine_ls_wR_factor_gt 0.0858
_refine_ls_wR_factor_ref 0.1002
_reflns_Friedel_coverage 0.000
_reflns_number_gt 6550
_reflns_number_total 8865
_reflns_threshold_expression 'I > 2\s(I)'
_cod_data_source_file c5cc09606e2.cif
_cod_data_source_block IR2
_cod_depositor_comments 'Adding full bibliography for 7118379--7118381.cif.'
_cod_database_code 7118379
_audit_block_doi 10.5517/cc1jzb0v
_shelx_shelxl_version_number 2014/7
_shelx_space_group_comment
;
The symmetry employed for this shelxl refinement is uniquely defined
by the following loop, which should always be used as a source of
symmetry information in preference to the above space-group names.
They are only intended as comments.
;
_shelx_estimated_absorpt_t_min 0.119
_shelx_estimated_absorpt_t_max 0.283

loop_
_space_group_symop_operation_xyz
'x, y, z'
'-x+1/2, y+1/2, -z+1/2'
'-x, -y, -z'
'x-1/2, -y-1/2, z-1/2'

loop_
_atom_site_label
_atom_site_type_symbol
_atom_site_fract_x
_atom_site_fract_y
_atom_site_fract_z
_atom_site_U_iso_or_equiv
_atom_site_adp_type
_atom_site_occupancy
_atom_site_site_symmetry_order
_atom_site_calc_flag
_atom_site_refinement_flags_posn
_atom_site_refinement_flags_adp
C1 C 0.0995(14) 0.1587(8) 0.0495(5) 0.082(3) Uani 1 1 d . U
C2 C 0.1625(14) 0.1417(7) 0.0104(5) 0.079(3) Uani 1 1 d . U
C3 C 0.2546(14) 0.1957(7) 0.0002(6) 0.084(3) Uani 1 1 d . U
C4 C 0.2526(17) 0.2454(8) 0.0337(6) 0.092(4) Uani 1 1 d . U
C5 C 0.1571(17) 0.2271(8) 0.0660(6) 0.095(4) Uani 1 1 d . U
C6 C -0.0011(19) 0.1097(11) 0.0718(7) 0.156(8) Uani 1 1 d . U
H6A H -0.0794 0.0937 0.0481 0.234 Uiso 1 1 calc R U
H6B H -0.0428 0.1335 0.0960 0.234 Uiso 1 1 calc R U
H6C H 0.0557 0.0711 0.0854 0.234 Uiso 1 1 calc R U
C7 C 0.138(2) 0.0754(9) -0.0172(8) 0.146(8) Uani 1 1 d . U
H7A H 0.2026 0.0404 -0.0018 0.220 Uiso 1 1 calc R U
H7B H 0.1603 0.0825 -0.0485 0.220 Uiso 1 1 calc R U
H7C H 0.0372 0.0611 -0.0189 0.220 Uiso 1 1 calc R U
C8 C 0.350(2) 0.1979(11) -0.0379(7) 0.161(9) Uani 1 1 d . U
H8A H 0.3091 0.1682 -0.0633 0.241 Uiso 1 1 calc R U
H8B H 0.4483 0.1827 -0.0253 0.241 Uiso 1 1 calc R U
H8C H 0.3541 0.2441 -0.0494 0.241 Uiso 1 1 calc R U
C9 C 0.345(2) 0.3119(10) 0.0375(9) 0.181(10) Uani 1 1 d . U
H9A H 0.4480 0.3005 0.0411 0.271 Uiso 1 1 calc R U
H9B H 0.3257 0.3379 0.0644 0.271 Uiso 1 1 calc R U
H9C H 0.3179 0.3388 0.0094 0.271 Uiso 1 1 calc R U
C10 C 0.117(3) 0.2629(13) 0.1088(7) 0.202(11) Uani 1 1 d . U
H10A H 0.1858 0.2500 0.1361 0.304 Uiso 1 1 calc R U
H10B H 0.0187 0.2496 0.1132 0.304 Uiso 1 1 calc R U
H10C H 0.1202 0.3118 0.1044 0.304 Uiso 1 1 calc R U
C11 C -0.1905(15) 0.4120(6) -0.1392(4) 0.066(3) Uani 1 1 d . U
C12 C -0.1873(15) 0.4538(6) -0.0992(4) 0.068(3) Uani 1 1 d . U
C13 C -0.3220(17) 0.4435(7) -0.0809(5) 0.081(3) Uani 1 1 d . U
C14 C -0.4061(16) 0.3962(7) -0.1139(5) 0.079(3) Uani 1 1 d . U
C15 C -0.3234(16) 0.3777(7) -0.1477(5) 0.076(3) Uani 1 1 d . U
C16 C -0.372(2) 0.3300(8) -0.1895(5) 0.129(7) Uani 1 1 d . U
H16A H -0.4628 0.3076 -0.1855 0.194 Uiso 1 1 calc R U
H16B H -0.2967 0.2959 -0.1911 0.194 Uiso 1 1 calc R U
H16C H -0.3867 0.3563 -0.2182 0.194 Uiso 1 1 calc R U
C17 C -0.068(2) 0.4095(10) -0.1698(6) 0.128(7) Uani 1 1 d . U
H17A H -0.0724 0.3665 -0.1864 0.191 Uiso 1 1 calc R U
H17B H 0.0267 0.4138 -0.1502 0.191 Uiso 1 1 calc R U
H17C H -0.0808 0.4467 -0.1921 0.191 Uiso 1 1 calc R U
C18 C -0.063(2) 0.5029(8) -0.0817(7) 0.143(8) Uani 1 1 d . U
H18A H -0.0683 0.5421 -0.1023 0.214 Uiso 1 1 calc R U
H18B H 0.0303 0.4801 -0.0812 0.214 Uiso 1 1 calc R U
H18C H -0.0724 0.5179 -0.0504 0.214 Uiso 1 1 calc R U
C19 C -0.365(3) 0.4816(11) -0.0398(7) 0.169(9) Uani 1 1 d . U
H19A H -0.2784 0.4923 -0.0177 0.253 Uiso 1 1 calc R U
H19B H -0.4306 0.4535 -0.0247 0.253 Uiso 1 1 calc R U
H19C H -0.4152 0.5235 -0.0507 0.253 Uiso 1 1 calc R U
C20 C -0.5665(17) 0.3742(11) -0.1118(8) 0.157(8) Uani 1 1 d . U
H20A H -0.6316 0.3955 -0.1372 0.236 Uiso 1 1 calc R U
H20B H -0.5936 0.3884 -0.0822 0.236 Uiso 1 1 calc R U
H20C H -0.5745 0.3251 -0.1146 0.236 Uiso 1 1 calc R U
B1 B 0.0090(18) 0.3035(11) -0.0629(7) 0.106(7) Uani 1 1 d . .
H1 H 0.1015 0.3189 -0.0809 0.127 Uiso 1 1 calc R U
B2 B -0.070(2) 0.3357(7) -0.0108(6) 0.095(7) Uani 1 1 d . .
H2 H -0.0451 0.3776 0.0150 0.114 Uiso 1 1 calc R U
B3 B -0.111(2) 0.2337(9) -0.0790(6) 0.086(5) Uani 1 1 d . .
H3 H -0.0892 0.2030 -0.1094 0.103 Uiso 1 1 calc R U
B4 B -0.286(2) 0.2468(8) -0.0686(7) 0.101(7) Uani 1 1 d . .
H4 H -0.3973 0.2363 -0.0882 0.122 Uiso 1 1 calc R U
B5 B -0.179(2) 0.1962(10) -0.0327(8) 0.115(7) Uani 1 1 d . .
H5 H -0.2020 0.1432 -0.0222 0.138 Uiso 1 1 calc R U
B6 B -0.2167(18) 0.2741(10) -0.0115(6) 0.090(6) Uani 1 1 d . .
H6 H -0.2867 0.2792 0.0162 0.108 Uiso 1 1 calc R U
Ir1 Ir 0.02589(4) 0.23881(2) -0.00623(2) 0.04826(13) Uani 1 1 d . .
Ir2 Ir -0.19750(5) 0.34475(2) -0.07672(2) 0.04751(13) Uani 1 1 d . .
C21 C 0.9852(17) -0.1164(6) 0.2961(5) 0.076(3) Uani 1 1 d . U
C22 C 0.8455(18) -0.1251(7) 0.3115(5) 0.085(3) Uani 1 1 d . U
C23 C 0.7584(17) -0.1702(7) 0.2798(5) 0.083(3) Uani 1 1 d . U
C24 C 0.8428(15) -0.1865(6) 0.2442(5) 0.073(3) Uani 1 1 d . U
C25 C 0.9822(15) -0.1541(6) 0.2545(5) 0.071(3) Uani 1 1 d . U
C26 C 1.1078(18) -0.1617(9) 0.2263(7) 0.129(7) Uani 1 1 d . U
H26A H 1.1713 -0.1987 0.2390 0.193 Uiso 1 1 calc R U
H26B H 1.1636 -0.1197 0.2279 0.193 Uiso 1 1 calc R U
H26C H 1.0683 -0.1715 0.1940 0.193 Uiso 1 1 calc R U
C27 C 1.1168(19) -0.0752(8) 0.3208(7) 0.140(8) Uani 1 1 d . U
H27A H 1.1857 -0.1057 0.3391 0.210 Uiso 1 1 calc R U
H27B H 1.0827 -0.0416 0.3412 0.210 Uiso 1 1 calc R U
H27C H 1.1648 -0.0523 0.2977 0.210 Uiso 1 1 calc R U
C28 C 0.806(3) -0.0947(10) 0.3569(6) 0.159(8) Uani 1 1 d . U
H28A H 0.8182 -0.1291 0.3812 0.238 Uiso 1 1 calc R U
H28B H 0.7044 -0.0796 0.3516 0.238 Uiso 1 1 calc R U
H28C H 0.8691 -0.0563 0.3666 0.238 Uiso 1 1 calc R U
C29 C 0.6081(18) -0.1989(10) 0.2844(8) 0.147(8) Uani 1 1 d . U
H29A H 0.5521 -0.2056 0.2536 0.220 Uiso 1 1 calc R U
H29B H 0.5568 -0.1671 0.3018 0.220 Uiso 1 1 calc R U
H29C H 0.6196 -0.2421 0.3008 0.220 Uiso 1 1 calc R U
C30 C 0.799(2) -0.2361(8) 0.2044(7) 0.131(7) Uani 1 1 d . U
H30A H 0.7080 -0.2212 0.1859 0.197 Uiso 1 1 calc R U
H30B H 0.7858 -0.2811 0.2170 0.197 Uiso 1 1 calc R U
H30C H 0.8753 -0.2378 0.1849 0.197 Uiso 1 1 calc R U
C31 C 0.4971(13) 0.0760(7) 0.0991(5) 0.082(3) Uani 1 1 d D U
C32 C 0.5041(14) 0.1302(7) 0.1271(4) 0.087(4) Uani 1 1 d D U
C33 C 0.4235(16) 0.1243(8) 0.1601(5) 0.098(4) Uani 1 1 d D U
C34 C 0.3478(14) 0.0640(7) 0.1559(5) 0.092(4) Uani 1 1 d D U
C35 C 0.3978(13) 0.0287(8) 0.1129(5) 0.092(3) Uani 1 1 d D U
C36 C 0.571(2) 0.0673(12) 0.0566(6) 0.207(11) Uani 1 1 d D U
H36A H 0.6560 0.0971 0.0591 0.311 Uiso 1 1 calc R U
H36B H 0.5032 0.0788 0.0288 0.311 Uiso 1 1 calc R U
H36C H 0.6027 0.0204 0.0546 0.311 Uiso 1 1 calc R U
C37 C 0.597(2) 0.1949(8) 0.1202(7) 0.214(12) Uani 1 1 d D U
H37A H 0.5902 0.2269 0.1453 0.321 Uiso 1 1 calc R U
H37B H 0.5587 0.2160 0.0905 0.321 Uiso 1 1 calc R U
H37C H 0.6980 0.1820 0.1205 0.321 Uiso 1 1 calc R U
C38 C 0.407(2) 0.1773(10) 0.1980(7) 0.238(13) Uani 1 1 d D U
H38A H 0.4826 0.1703 0.2247 0.357 Uiso 1 1 calc R U
H38B H 0.3113 0.1724 0.2076 0.357 Uiso 1 1 calc R U
H38C H 0.4160 0.2227 0.1856 0.357 Uiso 1 1 calc R U
C39 C 0.234(2) 0.0319(12) 0.1820(8) 0.254(13) Uani 1 1 d D U
H39A H 0.2059 -0.0122 0.1685 0.380 Uiso 1 1 calc R U
H39B H 0.2758 0.0262 0.2146 0.380 Uiso 1 1 calc R U
H39C H 0.1488 0.0611 0.1795 0.380 Uiso 1 1 calc R U
C40 C 0.340(3) -0.0387(9) 0.0937(8) 0.271(15) Uani 1 1 d D U
H40A H 0.2821 -0.0595 0.1150 0.407 Uiso 1 1 calc R U
H40B H 0.4214 -0.0683 0.0899 0.407 Uiso 1 1 calc R U
H40C H 0.2793 -0.0318 0.0636 0.407 Uiso 1 1 calc R U
B7 B 0.9000(15) 0.0197(7) 0.2317(5) 0.065(4) Uani 1 1 d . .
H7 H 1.0142 0.0275 0.2497 0.078 Uiso 1 1 calc R U
B8 B 0.7918(15) 0.0743(7) 0.1965(5) 0.063(4) Uani 1 1 d . .
H8 H 0.8176 0.1266 0.1857 0.076 Uiso 1 1 calc R U
B9 B 0.8208(14) -0.0073(7) 0.1761(5) 0.054(3) Uani 1 1 d . .
H9 H 0.8881 -0.0156 0.1480 0.064 Uiso 1 1 calc R U
B10 B 0.7222(14) 0.0382(6) 0.2454(4) 0.050(3) Uani 1 1 d . .
H10 H 0.7066 0.0689 0.2764 0.060 Uiso 1 1 calc R U
B11 B 0.6632(15) -0.0653(6) 0.1770(5) 0.056(3) Uani 1 1 d . .
H11 H 0.6298 -0.1077 0.1523 0.068 Uiso 1 1 calc R U
B12 B 0.5911(14) -0.0283(6) 0.2292(5) 0.054(3) Uani 1 1 d . .
H12 H 0.4972 -0.0403 0.2477 0.065 Uiso 1 1 calc R U
Ir3 Ir 0.79915(5) -0.07376(2) 0.24132(2) 0.04633(12) Uani 1 1 d . .
Ir4 Ir 0.58361(4) 0.03564(2) 0.17135(2) 0.04403(12) Uani 1 1 d . .

loop_
_atom_site_aniso_label
_atom_site_aniso_U_11
_atom_site_aniso_U_22
_atom_site_aniso_U_33
_atom_site_aniso_U_23
_atom_site_aniso_U_13
_atom_site_aniso_U_12
C1 0.058(6) 0.081(7) 0.101(8) 0.026(5) -0.007(5) 0.029(5)
C2 0.058(7) 0.062(6) 0.111(8) 0.010(5) 0.001(5) 0.005(5)
C3 0.060(6) 0.070(6) 0.115(8) 0.017(5) -0.003(6) 0.003(5)
C4 0.078(8) 0.073(7) 0.111(8) 0.016(6) -0.022(6) 0.018(5)
C5 0.083(8) 0.084(7) 0.107(8) 0.022(6) -0.022(6) 0.028(5)
C6 0.096(12) 0.181(17) 0.192(17) 0.132(15) 0.027(12) 0.012(12)
C7 0.148(16) 0.083(11) 0.199(19) -0.029(12) -0.002(14) 0.020(11)
C8 0.107(12) 0.195(18) 0.199(18) 0.067(15) 0.081(13) 0.053(13)
C9 0.133(15) 0.113(14) 0.26(2) 0.034(15) -0.082(15) -0.047(12)
C10 0.24(2) 0.24(2) 0.114(15) -0.064(15) -0.013(14) 0.125(18)
C11 0.086(6) 0.051(6) 0.055(5) 0.020(4) -0.003(5) 0.002(5)
C12 0.087(6) 0.052(6) 0.059(6) 0.015(4) -0.010(4) 0.010(5)
C13 0.095(7) 0.066(7) 0.079(6) 0.021(5) 0.003(5) 0.017(5)
C14 0.090(6) 0.063(7) 0.080(7) 0.030(5) -0.003(5) 0.011(5)
C15 0.086(6) 0.061(7) 0.074(6) 0.022(5) -0.007(5) 0.000(5)
C16 0.187(17) 0.098(12) 0.082(11) 0.000(9) -0.049(11) -0.020(12)
C17 0.135(14) 0.151(15) 0.108(12) 0.036(11) 0.054(11) 0.008(12)
C18 0.154(15) 0.083(11) 0.161(16) 0.025(11) -0.067(13) -0.037(11)
C19 0.25(2) 0.155(16) 0.113(14) 0.008(12) 0.070(14) 0.109(15)
C20 0.072(10) 0.172(17) 0.225(19) 0.095(15) 0.014(12) 0.005(11)
B1 0.061(10) 0.128(17) 0.130(17) 0.078(14) 0.019(10) 0.021(11)
B2 0.142(16) 0.023(7) 0.097(13) -0.004(8) -0.055(12) 0.018(9)
B3 0.124(15) 0.069(11) 0.060(10) -0.008(8) 0.002(10) 0.032(11)
B4 0.103(14) 0.057(11) 0.130(17) 0.034(10) -0.027(12) -0.034(10)
B5 0.102(15) 0.076(13) 0.15(2) 0.009(13) -0.033(13) -0.024(11)
B6 0.063(10) 0.118(16) 0.093(13) 0.029(11) 0.028(9) 0.012(10)
Ir1 0.0428(2) 0.0421(3) 0.0581(3) 0.0026(2) 0.00237(19) 0.00117(19)
Ir2 0.0452(2) 0.0479(3) 0.0486(3) 0.0049(2) 0.00475(19) 0.0003(2)
C21 0.102(7) 0.039(6) 0.082(7) 0.012(5) -0.008(5) 0.025(5)
C22 0.108(7) 0.063(7) 0.079(7) 0.023(5) -0.002(5) 0.030(5)
C23 0.093(6) 0.066(7) 0.086(7) 0.022(5) 0.005(5) 0.026(5)
C24 0.082(6) 0.049(6) 0.084(7) 0.010(5) -0.001(5) 0.011(5)
C25 0.079(6) 0.045(6) 0.087(7) 0.007(5) 0.001(5) 0.014(5)
C26 0.105(12) 0.114(13) 0.179(16) 0.027(12) 0.055(12) 0.037(10)
C27 0.135(14) 0.089(11) 0.158(15) 0.019(11) -0.099(12) -0.001(10)
C28 0.27(2) 0.140(15) 0.076(11) 0.027(11) 0.041(13) 0.095(15)
C29 0.095(12) 0.147(15) 0.203(18) 0.088(14) 0.036(12) 0.001(11)
C30 0.161(16) 0.063(9) 0.154(15) -0.037(10) -0.029(12) 0.011(10)
C31 0.056(6) 0.103(8) 0.075(7) 0.004(6) -0.027(5) 0.018(5)
C32 0.072(7) 0.098(8) 0.079(8) 0.007(6) -0.023(5) 0.012(6)
C33 0.084(8) 0.113(9) 0.088(8) 0.010(6) -0.012(6) 0.020(6)
C34 0.058(6) 0.114(9) 0.092(7) 0.027(6) -0.027(5) 0.024(6)
C35 0.058(6) 0.107(8) 0.094(8) 0.012(6) -0.038(5) 0.012(5)
C36 0.186(19) 0.36(3) 0.090(13) 0.030(16) 0.056(13) 0.098(19)
C37 0.201(19) 0.123(15) 0.27(2) 0.096(16) -0.099(17) -0.053(15)
C38 0.28(2) 0.24(2) 0.178(19) -0.080(16) -0.024(17) 0.193(19)
C39 0.093(13) 0.39(3) 0.29(2) 0.19(2) 0.060(15) 0.004(17)
C40 0.26(2) 0.161(19) 0.32(3) -0.035(19) -0.19(2) -0.018(18)
B7 0.051(8) 0.066(10) 0.071(10) 0.016(8) -0.010(7) -0.001(7)
B8 0.063(8) 0.047(8) 0.073(10) 0.014(7) -0.008(7) -0.014(7)
B9 0.049(7) 0.059(8) 0.053(8) 0.005(6) 0.007(6) 0.017(6)
B10 0.069(8) 0.019(6) 0.056(8) -0.015(5) -0.006(6) 0.015(6)
B11 0.073(9) 0.037(7) 0.055(8) -0.011(6) -0.003(7) 0.016(7)
B12 0.053(7) 0.044(8) 0.065(9) -0.001(6) 0.006(6) 0.000(6)
Ir3 0.0505(2) 0.0388(2) 0.0476(3) -0.00225(19) 0.00079(19) 0.00358(19)
Ir4 0.0428(2) 0.0459(3) 0.0426(2) -0.00093(19) 0.00417(18) 0.00538(19)

loop_
_atom_type_symbol
_atom_type_description
_atom_type_scat_dispersion_real
_atom_type_scat_dispersion_imag
_atom_type_scat_source
C C 0.0033 0.0016 'International Tables Vol C Tables 4.2.6.8 and 6.1.1.4'
H H 0.0000 0.0000 'International Tables Vol C Tables 4.2.6.8 and 6.1.1.4'
B B 0.0013 0.0007 'International Tables Vol C Tables 4.2.6.8 and 6.1.1.4'
Ir Ir -1.4442 7.9887 'International Tables Vol C Tables 4.2.6.8 and 6.1.1.4'

loop_
_geom_angle_atom_site_label_1
_geom_angle_atom_site_label_2
_geom_angle_atom_site_label_3
_geom_angle
C2 C1 C5 107.7(14)
C2 C1 C6 123.0(16)
C5 C1 C6 129.2(17)
C2 C1 Ir1 72.9(8)
C5 C1 Ir1 70.1(8)
C6 C1 Ir1 126.3(9)
C1 C2 C3 109.3(14)
C1 C2 C7 126.0(15)
C3 C2 C7 124.8(16)
C1 C2 Ir1 71.7(8)
C3 C2 Ir1 70.3(8)
C7 C2 Ir1 124.6(11)
C4 C3 C2 107.9(15)
C4 C3 C8 124.4(16)
C2 C3 C8 127.5(17)
C4 C3 Ir1 71.2(9)
C2 C3 Ir1 73.4(8)
C8 C3 Ir1 124.9(11)
C3 C4 C5 111.1(15)
C3 C4 C9 125.3(18)
C5 C4 C9 123.6(18)
C3 C4 Ir1 73.0(9)
C5 C4 Ir1 72.5(9)
C9 C4 Ir1 123.0(10)
C4 C5 C1 104.1(15)
C4 C5 C10 132.2(19)
C1 C5 C10 123.8(19)
C4 C5 Ir1 70.5(9)
C1 C5 Ir1 71.5(8)
C10 C5 Ir1 123.0(11)
C1 C6 H6A 109.5
C1 C6 H6B 109.5
H6A C6 H6B 109.5
C1 C6 H6C 109.5
H6A C6 H6C 109.5
H6B C6 H6C 109.5
C2 C7 H7A 109.5
C2 C7 H7B 109.5
H7A C7 H7B 109.5
C2 C7 H7C 109.5
H7A C7 H7C 109.5
H7B C7 H7C 109.5
C3 C8 H8A 109.5
C3 C8 H8B 109.5
H8A C8 H8B 109.5
C3 C8 H8C 109.5
H8A C8 H8C 109.5
H8B C8 H8C 109.5
C4 C9 H9A 109.5
C4 C9 H9B 109.5
H9A C9 H9B 109.5
C4 C9 H9C 109.5
H9A C9 H9C 109.5
H9B C9 H9C 109.5
C5 C10 H10A 109.5
C5 C10 H10B 109.5
H10A C10 H10B 109.5
C5 C10 H10C 109.5
H10A C10 H10C 109.5
H10B C10 H10C 109.5
C15 C11 C12 109.5(13)
C15 C11 C17 126.1(14)
C12 C11 C17 124.3(14)
C15 C11 Ir2 74.0(7)
C12 C11 Ir2 71.4(7)
C17 C11 Ir2 124.0(10)
C11 C12 C13 108.1(12)
C11 C12 C18 124.0(15)
C13 C12 C18 127.8(15)
C11 C12 Ir2 71.8(7)
C13 C12 Ir2 71.4(7)
C18 C12 Ir2 124.7(9)
C12 C13 C14 104.4(13)
C12 C13 C19 124.8(16)
C14 C13 C19 130.5(17)
C12 C13 Ir2 71.2(8)
C14 C13 Ir2 72.8(8)
C19 C13 Ir2 125.4(11)
C15 C14 C13 109.5(13)
C15 C14 C20 126.2(16)
C13 C14 C20 124.2(16)
C15 C14 Ir2 72.6(8)
C13 C14 Ir2 69.5(7)
C20 C14 Ir2 126.6(10)
C11 C15 C14 108.5(13)
C11 C15 C16 125.2(15)
C14 C15 C16 126.3(15)
C11 C15 Ir2 70.4(7)
C14 C15 Ir2 72.3(8)
C16 C15 Ir2 125.3(9)
C15 C16 H16A 109.5
C15 C16 H16B 109.5
H16A C16 H16B 109.5
C15 C16 H16C 109.5
H16A C16 H16C 109.5
H16B C16 H16C 109.5
C11 C17 H17A 109.5
C11 C17 H17B 109.5
H17A C17 H17B 109.5
C11 C17 H17C 109.5
H17A C17 H17C 109.5
H17B C17 H17C 109.5
C12 C18 H18A 109.5
C12 C18 H18B 109.5
H18A C18 H18B 109.5
C12 C18 H18C 109.5
H18A C18 H18C 109.5
H18B C18 H18C 109.5
C13 C19 H19A 109.5
C13 C19 H19B 109.5
H19A C19 H19B 109.5
C13 C19 H19C 109.5
H19A C19 H19C 109.5
H19B C19 H19C 109.5
C14 C20 H20A 109.5
C14 C20 H20B 109.5
H20A C20 H20B 109.5
C14 C20 H20C 109.5
H20A C20 H20C 109.5
H20B C20 H20C 109.5
B3 B1 B2 99.7(11)
B3 B1 Ir2 74.5(8)
B2 B1 Ir2 64.0(8)
B3 B1 Ir1 72.6(8)
B2 B1 Ir1 63.9(7)
Ir2 B1 Ir1 110.6(8)
B3 B1 H1 125.3
B2 B1 H1 135.0
Ir2 B1 H1 124.0
Ir1 B1 H1 125.0
B6 B2 B1 98.5(11)
B6 B2 Ir1 72.7(7)
B1 B2 Ir1 62.2(7)
B6 B2 Ir2 74.4(8)
B1 B2 Ir2 62.0(7)
Ir1 B2 Ir2 107.9(7)
B6 B2 H2 125.1
B1 B2 H2 136.4
Ir1 B2 H2 126.1
Ir2 B2 H2 125.4
B4 B3 B5 57.1(11)
B4 B3 B1 113.8(12)
B5 B3 B1 114.3(13)
B4 B3 Ir1 103.4(10)
B5 B3 Ir1 61.3(8)
B1 B3 Ir1 59.5(7)
B4 B3 Ir2 61.0(7)
B5 B3 Ir2 101.9(11)
B1 B3 Ir2 58.2(7)
Ir1 B3 Ir2 94.3(6)
B4 B3 H3 120.7
B5 B3 H3 121.0
B1 B3 H3 116.6
Ir1 B3 H3 128.1
Ir2 B3 H3 129.4
B5 B4 B3 62.0(12)
B5 B4 B6 59.7(11)
B3 B4 B6 89.6(11)
B5 B4 Ir2 114.3(11)
B3 B4 Ir2 73.9(9)
B6 B4 Ir2 74.7(9)
B5 B4 H4 128.8
B3 B4 H4 134.7
B6 B4 H4 135.4
Ir2 B4 H4 116.9
B4 B5 B6 63.4(12)
B4 B5 B3 60.8(12)
B6 B5 B3 90.9(13)
B4 B5 Ir1 114.0(12)
B6 B5 Ir1 74.5(9)
B3 B5 Ir1 72.3(10)
B4 B5 H5 128.0
B6 B5 H5 133.2
B3 B5 H5 135.6
Ir1 B5 H5 118.0
B5 B6 B4 56.9(11)
B5 B6 B2 114.2(13)
B4 B6 B2 112.2(12)
B5 B6 Ir1 60.7(8)
B4 B6 Ir1 100.3(11)
B2 B6 Ir1 59.2(7)
B5 B6 Ir2 101.2(12)
B4 B6 Ir2 59.5(7)
B2 B6 Ir2 58.1(7)
Ir1 B6 Ir2 92.1(6)
B5 B6 H6 120.9
B4 B6 H6 122.5
B2 B6 H6 116.7
Ir1 B6 H6 129.8
Ir2 B6 H6 130.3
B1 Ir1 B2 53.8(8)
B1 Ir1 B5 90.1(8)
B2 Ir1 B5 89.5(8)
B1 Ir1 C4 109.0(7)
B2 Ir1 C4 109.4(6)
B5 Ir1 C4 158.5(7)
B1 Ir1 C3 104.6(6)
B2 Ir1 C3 136.6(7)
B5 Ir1 C3 131.3(7)
C4 Ir1 C3 35.8(5)
B1 Ir1 C5 139.7(8)
B2 Ir1 C5 108.2(6)
B5 Ir1 C5 128.3(8)
C4 Ir1 C5 37.0(6)
C3 Ir1 C5 61.6(6)
B1 Ir1 C1 164.9(6)
B2 Ir1 C1 138.5(7)
B5 Ir1 C1 97.8(7)
C4 Ir1 C1 61.3(5)
C3 Ir1 C1 60.7(5)
C5 Ir1 C1 38.4(5)
B1 Ir1 B3 47.9(7)
B2 Ir1 B3 79.3(6)
B5 Ir1 B3 46.4(8)
C4 Ir1 B3 145.0(7)
C3 Ir1 B3 115.8(6)
C5 Ir1 B3 171.6(6)
C1 Ir1 B3 133.2(6)
B1 Ir1 C2 130.6(7)
B2 Ir1 C2 168.8(6)
B5 Ir1 C2 100.4(7)
C4 Ir1 C2 59.9(5)
C3 Ir1 C2 36.3(5)
C5 Ir1 C2 61.5(6)
C1 Ir1 C2 35.4(5)
B3 Ir1 C2 111.3(6)
B1 Ir1 B6 79.1(6)
B2 Ir1 B6 48.2(7)
B5 Ir1 B6 44.8(7)
C4 Ir1 B6 146.3(7)
C3 Ir1 B6 175.2(6)
C5 Ir1 B6 117.6(6)
C1 Ir1 B6 115.5(5)
B3 Ir1 B6 64.2(7)
C2 Ir1 B6 138.8(6)
B1 Ir2 B2 54.0(8)
B1 Ir2 B4 89.1(8)
B2 Ir2 B4 89.7(7)
B1 Ir2 C12 110.7(6)
B2 Ir2 C12 107.6(5)
B4 Ir2 C12 158.9(6)
B1 Ir2 C13 143.4(7)
B2 Ir2 C13 109.5(6)
B4 Ir2 C13 125.8(7)
C12 Ir2 C13 37.4(5)
B1 Ir2 C11 104.3(6)
B2 Ir2 C11 134.6(6)
B4 Ir2 C11 133.0(6)
C12 Ir2 C11 36.7(4)
C13 Ir2 C11 61.9(5)
B1 Ir2 C14 162.4(7)
B2 Ir2 C14 141.4(7)
B4 Ir2 C14 98.1(6)
C12 Ir2 C14 60.8(5)
C13 Ir2 C14 37.7(5)
C11 Ir2 C14 59.3(5)
B1 Ir2 C15 127.8(7)
B2 Ir2 C15 168.2(5)
B4 Ir2 C15 101.8(6)
C12 Ir2 C15 60.5(5)
C13 Ir2 C15 61.6(5)
C11 Ir2 C15 35.5(4)
C14 Ir2 C15 35.0(5)
B1 Ir2 B3 47.3(7)
B2 Ir2 B3 78.4(6)
B4 Ir2 B3 45.1(7)
C12 Ir2 B3 148.8(6)
C13 Ir2 B3 169.1(6)
C11 Ir2 B3 118.3(5)
C14 Ir2 B3 131.9(6)
C15 Ir2 B3 111.6(5)
B1 Ir2 B6 78.2(6)
B2 Ir2 B6 47.5(7)
B4 Ir2 B6 45.8(7)
C12 Ir2 B6 143.2(6)
C13 Ir2 B6 116.5(6)
C11 Ir2 B6 177.4(5)
C14 Ir2 B6 118.1(5)
C15 Ir2 B6 142.1(6)
B3 Ir2 B6 62.8(6)
C25 C21 C22 107.6(13)
C25 C21 C27 125.7(16)
C22 C21 C27 126.7(15)
C25 C21 Ir3 71.9(7)
C22 C21 Ir3 69.5(7)
C27 C21 Ir3 125.4(9)
C21 C22 C23 108.4(14)
C21 C22 C28 124.3(16)
C23 C22 C28 127.1(17)
C21 C22 Ir3 73.7(8)
C23 C22 Ir3 71.8(8)
C28 C22 Ir3 124.2(10)
C24 C23 C22 106.7(14)
C24 C23 C29 126.2(16)
C22 C23 C29 127.0(16)
C24 C23 Ir3 71.2(8)
C22 C23 Ir3 71.2(8)
C29 C23 Ir3 125.2(10)
C25 C24 C23 109.1(13)
C25 C24 C30 124.8(14)
C23 C24 C30 125.8(15)
C25 C24 Ir3 73.7(7)
C23 C24 Ir3 72.0(8)
C30 C24 Ir3 125.4(10)
C21 C25 C24 108.1(13)
C21 C25 C26 126.3(14)
C24 C25 C26 125.5(14)
C21 C25 Ir3 72.4(7)
C24 C25 Ir3 69.8(7)
C26 C25 Ir3 125.3(10)
C25 C26 H26A 109.5
C25 C26 H26B 109.5
H26A C26 H26B 109.5
C25 C26 H26C 109.5
H26A C26 H26C 109.5
H26B C26 H26C 109.5
C21 C27 H27A 109.5
C21 C27 H27B 109.5
H27A C27 H27B 109.5
C21 C27 H27C 109.5
H27A C27 H27C 109.5
H27B C27 H27C 109.5
C22 C28 H28A 109.5
C22 C28 H28B 109.5
H28A C28 H28B 109.5
C22 C28 H28C 109.5
H28A C28 H28C 109.5
H28B C28 H28C 109.5
C23 C29 H29A 109.5
C23 C29 H29B 109.5
H29A C29 H29B 109.5
C23 C29 H29C 109.5
H29A C29 H29C 109.5
H29B C29 H29C 109.5
C24 C30 H30A 109.5
C24 C30 H30B 109.5
H30A C30 H30B 109.5
C24 C30 H30C 109.5
H30A C30 H30C 109.5
H30B C30 H30C 109.5
C32 C31 C35 109.0(13)
C32 C31 C36 127.0(13)
C35 C31 C36 123.8(13)
C32 C31 Ir4 74.9(8)
C35 C31 Ir4 70.0(7)
C36 C31 Ir4 125.1(11)
C33 C32 C31 113.3(14)
C33 C32 C37 123.5(12)
C31 C32 C37 123.1(12)
C33 C32 Ir4 72.0(9)
C31 C32 Ir4 71.3(8)
C37 C32 Ir4 126.4(10)
C32 C33 C34 110.7(14)
C32 C33 C38 126.5(13)
C34 C33 C38 122.8(14)
C32 C33 Ir4 75.0(9)
C34 C33 Ir4 70.3(8)
C38 C33 Ir4 123.4(11)
C33 C34 C35 104.1(13)
C33 C34 C39 134.1(15)
C35 C34 C39 121.7(12)
C33 C34 Ir4 74.2(8)
C35 C34 Ir4 69.3(7)
C39 C34 Ir4 121.7(12)
C31 C35 C34 102.8(12)
C31 C35 C40 133.3(15)
C34 C35 C40 123.8(13)
C31 C35 Ir4 73.5(7)
C34 C35 Ir4 69.6(7)
C40 C35 Ir4 121.7(12)
C31 C36 H36A 109.5
C31 C36 H36B 109.5
H36A C36 H36B 109.5
C31 C36 H36C 109.5
H36A C36 H36C 109.5
H36B C36 H36C 109.5
C32 C37 H37A 109.5
C32 C37 H37B 109.5
H37A C37 H37B 109.5
C32 C37 H37C 109.5
H37A C37 H37C 109.5
H37B C37 H37C 109.5
C33 C38 H38A 109.5
C33 C38 H38B 109.5
H38A C38 H38B 109.5
C33 C38 H38C 109.5
H38A C38 H38C 109.5
H38B C38 H38C 109.5
C34 C39 H39A 109.5
C34 C39 H39B 109.5
H39A C39 H39B 109.5
C34 C39 H39C 109.5
H39A C39 H39C 109.5
H39B C39 H39C 109.5
C35 C40 H40A 109.5
C35 C40 H40B 109.5
H40A C40 H40B 109.5
C35 C40 H40C 109.5
H40A C40 H40C 109.5
H40B C40 H40C 109.5
B8 B7 B9 60.8(8)
B8 B7 B10 61.8(8)
B9 B7 B10 89.8(8)
B8 B7 Ir3 113.6(8)
B9 B7 Ir3 74.1(7)
B10 B7 Ir3 72.9(6)
B8 B7 H7 128.6
B9 B7 H7 134.9
B10 B7 H7 135.0
Ir3 B7 H7 117.8
B7 B8 B9 61.0(8)
B7 B8 B10 61.6(8)
B9 B8 B10 89.9(8)
B7 B8 Ir4 113.9(9)
B9 B8 Ir4 74.3(6)
B10 B8 Ir4 73.1(6)
B7 B8 H8 128.5
B9 B8 H8 134.7
B10 B8 H8 135.1
Ir4 B8 H8 117.6
B8 B9 B7 58.2(8)
B8 B9 B11 113.5(9)
B7 B9 B11 113.0(10)
B8 B9 Ir4 59.7(6)
B7 B9 Ir4 101.6(8)
B11 B9 Ir4 59.3(5)
B8 B9 Ir3 101.7(8)
B7 B9 Ir3 59.9(6)
B11 B9 Ir3 58.5(6)
Ir4 B9 Ir3 93.0(5)
B8 B9 H9 121.2
B7 B9 H9 121.3
B11 B9 H9 116.7
Ir4 B9 H9 129.6
Ir3 B9 H9 129.8
B7 B10 B8 56.6(8)
B7 B10 B12 113.7(9)
B8 B10 B12 113.1(9)
B7 B10 Ir4 100.7(7)
B8 B10 Ir4 59.4(6)
B12 B10 Ir4 59.3(6)
B7 B10 Ir3 59.7(6)
B8 B10 Ir3 100.6(7)
B12 B10 Ir3 59.8(5)
Ir4 B10 Ir3 93.6(4)
B7 B10 H10 121.9
B8 B10 H10 122.3
B12 B10 H10 116.1
Ir4 B10 H10 129.7
Ir3 B10 H10 129.4
B9 B11 B12 98.7(8)
B9 B11 Ir3 72.3(6)
B12 B11 Ir3 63.5(6)
B9 B11 Ir4 71.7(6)
B12 B11 Ir4 62.6(5)
Ir3 B11 Ir4 107.4(6)
B9 B11 H11 126.3
B12 B11 H11 135.1
Ir3 B11 H11 125.8
Ir4 B11 H11 126.5
B10 B12 B11 100.4(9)
B10 B12 Ir4 73.0(6)
B11 B12 Ir4 63.8(6)
B10 B12 Ir3 72.7(6)
B11 B12 Ir3 62.8(6)
Ir4 B12 Ir3 107.8(6)
B10 B12 H12 125.1
B11 B12 H12 134.5
Ir4 B12 H12 125.6
Ir3 B12 H12 126.3
B11 Ir3 B7 91.7(5)
B11 Ir3 B12 53.7(5)
B7 Ir3 B12 91.1(5)
B11 Ir3 C24 101.1(5)
B7 Ir3 C24 141.8(5)
B12 Ir3 C24 125.4(5)
B11 Ir3 C23 112.7(6)
B7 Ir3 C23 155.6(6)
B12 Ir3 C23 102.7(5)
C24 Ir3 C23 36.8(5)
B11 Ir3 C22 147.9(6)
B7 Ir3 C22 119.0(6)
B12 Ir3 C22 112.5(6)
C24 Ir3 C22 61.2(5)
C23 Ir3 C22 37.0(5)
B11 Ir3 C25 121.9(5)
B7 Ir3 C25 107.0(5)
B12 Ir3 C25 161.8(5)
C24 Ir3 C25 36.5(4)
C23 Ir3 C25 61.1(5)
C22 Ir3 C25 60.7(5)
B11 Ir3 C21 157.6(5)
B7 Ir3 C21 96.3(5)
B12 Ir3 C21 146.5(5)
C24 Ir3 C21 60.5(5)
C23 Ir3 C21 61.3(5)
C22 Ir3 C21 36.8(5)
C25 Ir3 C21 35.7(4)
B11 Ir3 B10 79.8(5)
B7 Ir3 B10 47.4(5)
B12 Ir3 B10 47.6(5)
C24 Ir3 B10 170.3(5)
C23 Ir3 B10 133.9(5)
C22 Ir3 B10 113.3(5)
C25 Ir3 B10 149.9(5)
C21 Ir3 B10 120.7(4)
B11 Ir3 B9 49.2(5)
B7 Ir3 B9 46.1(5)
B12 Ir3 B9 79.5(5)
C24 Ir3 B9 123.0(5)
C23 Ir3 B9 155.8(5)
C22 Ir3 B9 162.8(5)
C25 Ir3 B9 111.5(5)
C21 Ir3 B9 127.8(5)
B10 Ir3 B9 64.9(5)
B12 Ir4 B8 91.4(5)
B12 Ir4 B11 53.5(5)
B8 Ir4 B11 91.3(5)
B12 Ir4 C34 102.8(5)
B8 Ir4 C34 142.9(6)
B11 Ir4 C34 124.7(5)
B12 Ir4 C35 120.1(5)
B8 Ir4 C35 148.0(5)
B11 Ir4 C35 102.8(5)
C34 Ir4 C35 41.0(5)
B12 Ir4 C33 121.0(5)
B8 Ir4 C33 108.3(5)
B11 Ir4 C33 160.1(5)
C34 Ir4 C33 35.4(4)
C35 Ir4 C33 61.9(5)
B12 Ir4 C31 156.3(5)
B8 Ir4 C31 111.7(5)
B11 Ir4 C31 118.0(5)
C34 Ir4 C31 62.1(5)
C35 Ir4 C31 36.5(4)
C33 Ir4 C31 58.1(5)
B12 Ir4 C32 153.8(5)
B8 Ir4 C32 95.6(5)
B11 Ir4 C32 151.0(5)
C34 Ir4 C32 58.0(5)
C35 Ir4 C32 58.9(5)
C33 Ir4 C32 33.1(4)
C31 Ir4 C32 33.9(4)
B12 Ir4 B10 47.6(5)
B8 Ir4 B10 47.5(5)
B11 Ir4 B10 79.2(4)
C34 Ir4 B10 124.2(5)
C35 Ir4 B10 163.0(5)
C33 Ir4 B10 111.6(5)
C31 Ir4 B10 155.7(4)
C32 Ir4 B10 125.3(4)
B12 Ir4 B9 79.7(5)
B8 Ir4 B9 46.0(5)
B11 Ir4 B9 49.0(5)
C34 Ir4 B9 169.7(5)
C35 Ir4 B9 129.1(5)
C33 Ir4 B9 150.4(5)
C31 Ir4 B9 112.0(5)
C32 Ir4 B9 122.6(5)
B10 Ir4 B9 64.8(5)

loop_
_geom_bond_atom_site_label_1
_geom_bond_atom_site_label_2
_geom_bond_distance
C1 C2 1.377(19)
C1 C5 1.48(2)
C1 C6 1.53(2)
C1 Ir1 2.258(13)
C2 C3 1.405(18)
C2 C7 1.51(2)
C2 Ir1 2.273(13)
C3 C4 1.37(2)
C3 C8 1.50(2)
C3 Ir1 2.233(13)
C4 C5 1.41(2)
C4 C9 1.54(2)
C4 Ir1 2.211(14)
C5 C10 1.51(2)
C5 Ir1 2.238(15)
C6 H6A 0.9600
C6 H6B 0.9600
C6 H6C 0.9600
C7 H7A 0.9600
C7 H7B 0.9600
C7 H7C 0.9600
C8 H8A 0.9600
C8 H8B 0.9600
C8 H8C 0.9600
C9 H9A 0.9600
C9 H9B 0.9600
C9 H9C 0.9600
C10 H10A 0.9600
C10 H10B 0.9600
C10 H10C 0.9600
C11 C15 1.374(17)
C11 C12 1.401(17)
C11 C17 1.529(19)
C11 Ir2 2.226(11)
C12 C13 1.426(19)
C12 C18 1.509(19)
C12 Ir2 2.221(12)
C13 C14 1.452(19)
C13 C19 1.50(2)
C13 Ir2 2.225(13)
C14 C15 1.367(19)
C14 C20 1.54(2)
C14 Ir2 2.268(13)
C15 C16 1.526(19)
C15 Ir2 2.272(12)
C16 H16A 0.9600
C16 H16B 0.9600
C16 H16C 0.9600
C17 H17A 0.9600
C17 H17B 0.9600
C17 H17C 0.9600
C18 H18A 0.9600
C18 H18B 0.9600
C18 H18C 0.9600
C19 H19A 0.9600
C19 H19B 0.9600
C19 H19C 0.9600
C20 H20A 0.9600
C20 H20B 0.9600
C20 H20C 0.9600
B1 B3 1.76(3)
B1 B2 1.86(3)
B1 Ir2 2.032(16)
B1 Ir1 2.042(16)
B1 H1 1.1000
B2 B6 1.80(2)
B2 Ir1 2.072(14)
B2 Ir2 2.070(15)
B2 H2 1.1000
B3 B4 1.70(3)
B3 B5 1.72(3)
B3 Ir1 2.262(16)
B3 Ir2 2.305(16)
B3 H3 1.1000
B4 B5 1.63(3)
B4 B6 1.74(3)
B4 Ir2 2.098(15)
B4 H4 1.1000
B5 B6 1.69(3)
B5 Ir1 2.084(18)
B5 H5 1.1000
B6 Ir1 2.303(16)
B6 Ir2 2.349(17)
B6 H6 1.1000
C21 C25 1.396(18)
C21 C22 1.43(2)
C21 C27 1.526(19)
C21 Ir3 2.284(12)
C22 C23 1.42(2)
C22 C28 1.52(2)
C22 Ir3 2.228(13)
C23 C24 1.408(19)
C23 C29 1.51(2)
C23 Ir3 2.237(14)
C24 C25 1.411(18)
C24 C30 1.501(19)
C24 Ir3 2.227(12)
C25 C26 1.511(19)
C25 Ir3 2.278(12)
C26 H26A 0.9600
C26 H26B 0.9600
C26 H26C 0.9600
C27 H27A 0.9600
C27 H27B 0.9600
C27 H27C 0.9600
C28 H28A 0.9600
C28 H28B 0.9600
C28 H28C 0.9600
C29 H29A 0.9600
C29 H29B 0.9600
C29 H29C 0.9600
C30 H30A 0.9600
C30 H30B 0.9600
C30 H30C 0.9600
C31 C32 1.320(16)
C31 C35 1.391(15)
C31 C36 1.494(14)
C31 Ir4 2.243(12)
C32 C33 1.291(17)
C32 C37 1.546(14)
C32 Ir4 2.286(14)
C33 C34 1.356(16)
C33 C38 1.523(15)
C33 Ir4 2.251(15)
C34 C35 1.54(2)
C34 C39 1.506(15)
C34 Ir4 2.202(12)
C35 C40 1.488(15)
C35 Ir4 2.198(12)
C36 H36A 0.9600
C36 H36B 0.9600
C36 H36C 0.9600
C37 H37A 0.9600
C37 H37B 0.9600
C37 H37C 0.9600
C38 H38A 0.9600
C38 H38B 0.9600
C38 H38C 0.9600
C39 H39A 0.9600
C39 H39B 0.9600
C39 H39C 0.9600
C40 H40A 0.9600
C40 H40B 0.9600
C40 H40C 0.9600
B7 B8 1.678(19)
B7 B9 1.728(19)
B7 B10 1.767(19)
B7 Ir3 2.075(14)
B7 H7 1.1000
B8 B9 1.724(19)
B8 B10 1.771(19)
B8 Ir4 2.069(13)
B8 H8 1.1000
B9 B11 1.832(19)
B9 Ir4 2.307(12)
B9 Ir3 2.307(13)
B9 H9 1.1000
B10 B12 1.775(17)
B10 Ir4 2.298(12)
B10 Ir3 2.296(10)
B10 H10 1.1000
B11 B12 1.871(18)
B11 Ir3 2.065(13)
B11 Ir4 2.089(12)
B11 H11 1.1000
B12 Ir4 2.067(13)
B12 Ir3 2.077(13)
B12 H12 1.1000

loop_
_geom_torsion_atom_site_label_1
_geom_torsion_atom_site_label_2
_geom_torsion_atom_site_label_3
_geom_torsion_atom_site_label_4
_geom_torsion
C5 C1 C2 C3 -1.3(15)
C6 C1 C2 C3 -176.8(12)
Ir1 C1 C2 C3 60.6(10)
C5 C1 C2 C7 178.3(14)
C6 C1 C2 C7 3(2)
Ir1 C1 C2 C7 -119.9(15)
C5 C1 C2 Ir1 -61.8(8)
C6 C1 C2 Ir1 122.6(13)
C1 C2 C3 C4 1.8(16)
C7 C2 C3 C4 -177.7(14)
Ir1 C2 C3 C4 63.3(10)
C1 C2 C3 C8 177.0(14)
C7 C2 C3 C8 -3(2)
Ir1 C2 C3 C8 -121.5(16)
C1 C2 C3 Ir1 -61.4(10)
C7 C2 C3 Ir1 119.0(15)
C2 C3 C4 C5 -1.7(16)
C8 C3 C4 C5 -177.1(14)
Ir1 C3 C4 C5 63.0(10)
C2 C3 C4 C9 176.6(13)
C8 C3 C4 C9 1(2)
Ir1 C3 C4 C9 -118.8(15)
C2 C3 C4 Ir1 -64.7(9)
C8 C3 C4 Ir1 120.0(15)
C3 C4 C5 C1 0.9(15)
C9 C4 C5 C1 -177.4(13)
Ir1 C4 C5 C1 64.2(8)
C3 C4 C5 C10 179.5(16)
C9 C4 C5 C10 1(3)
Ir1 C4 C5 C10 -117.2(18)
C3 C4 C5 Ir1 -63.3(10)
C9 C4 C5 Ir1 118.5(14)
C2 C1 C5 C4 0.2(14)
C6 C1 C5 C4 175.4(13)
Ir1 C1 C5 C4 -63.4(9)
C2 C1 C5 C10 -178.5(14)
C6 C1 C5 C10 -3(2)
Ir1 C1 C5 C10 117.8(15)
C2 C1 C5 Ir1 63.7(9)
C6 C1 C5 Ir1 -121.2(14)
C15 C11 C12 C13 2.1(14)
C17 C11 C12 C13 178.3(12)
Ir2 C11 C12 C13 -62.6(9)
C15 C11 C12 C18 -175.1(12)
C17 C11 C12 C18 1(2)
Ir2 C11 C12 C18 120.2(12)
C15 C11 C12 Ir2 64.8(9)
C17 C11 C12 Ir2 -119.0(13)
C11 C12 C13 C14 -2.9(13)
C18 C12 C13 C14 174.2(12)
Ir2 C12 C13 C14 -65.8(8)
C11 C12 C13 C19 -176.5(13)
C18 C12 C13 C19 1(2)
Ir2 C12 C13 C19 120.6(14)
C11 C12 C13 Ir2 62.9(8)
C18 C12 C13 Ir2 -120.0(13)
C12 C13 C14 C15 2.7(14)
C19 C13 C14 C15 175.8(15)
Ir2 C13 C14 C15 -61.9(9)
C12 C13 C14 C20 -174.3(12)
C19 C13 C14 C20 -1(2)
Ir2 C13 C14 C20 121.1(13)
C12 C13 C14 Ir2 64.6(8)
C19 C13 C14 Ir2 -122.3(16)
C12 C11 C15 C14 -0.4(14)
C17 C11 C15 C14 -176.5(13)
Ir2 C11 C15 C14 62.7(9)
C12 C11 C15 C16 176.9(12)
C17 C11 C15 C16 1(2)
Ir2 C11 C15 C16 -120.0(13)
C12 C11 C15 Ir2 -63.1(8)
C17 C11 C15 Ir2 120.8(13)
C13 C14 C15 C11 -1.5(15)
C20 C14 C15 C11 175.4(13)
Ir2 C14 C15 C11 -61.5(9)
C13 C14 C15 C16 -178.8(12)
C20 C14 C15 C16 -2(2)
Ir2 C14 C15 C16 121.2(13)
C13 C14 C15 Ir2 60.0(9)
C20 C14 C15 Ir2 -123.0(14)
B3 B1 B2 B6 -0.1(12)
Ir2 B1 B2 B6 67.2(8)
Ir1 B1 B2 B6 -65.2(8)
B3 B1 B2 Ir1 65.1(8)
Ir2 B1 B2 Ir1 132.4(8)
B3 B1 B2 Ir2 -67.3(8)
Ir1 B1 B2 Ir2 -132.4(8)
B2 B1 B3 B4 33.4(15)
Ir2 B1 B3 B4 -26.1(12)
Ir1 B1 B3 B4 91.9(12)
B2 B1 B3 B5 -29.8(15)
Ir2 B1 B3 B5 -89.2(13)
Ir1 B1 B3 B5 28.8(12)
B2 B1 B3 Ir1 -58.6(7)
Ir2 B1 B3 Ir1 -118.0(8)
B2 B1 B3 Ir2 59.4(7)
Ir1 B1 B3 Ir2 118.0(8)
B1 B3 B4 B5 -104.4(14)
Ir1 B3 B4 B5 -42.2(10)
Ir2 B3 B4 B5 -129.7(12)
B5 B3 B4 B6 55.5(11)
B1 B3 B4 B6 -49.0(14)
Ir1 B3 B4 B6 13.3(11)
Ir2 B3 B4 B6 -74.2(8)
B5 B3 B4 Ir2 129.7(12)
B1 B3 B4 Ir2 25.3(11)
Ir1 B3 B4 Ir2 87.5(7)
B3 B4 B5 B6 107.5(12)
Ir2 B4 B5 B6 53.3(13)
B6 B4 B5 B3 -107.5(12)
Ir2 B4 B5 B3 -54.2(13)
B3 B4 B5 Ir1 50.9(13)
B6 B4 B5 Ir1 -56.5(12)
Ir2 B4 B5 Ir1 -3(2)
B1 B3 B5 B4 103.7(14)
Ir1 B3 B5 B4 131.9(12)
Ir2 B3 B5 B4 43.5(10)
B4 B3 B5 B6 -58.5(12)
B1 B3 B5 B6 45.2(15)
Ir1 B3 B5 B6 73.4(9)
Ir2 B3 B5 B6 -15.1(11)
B4 B3 B5 Ir1 -131.9(12)
B1 B3 B5 Ir1 -28.2(12)
Ir2 B3 B5 Ir1 -88.4(7)
B3 B5 B6 B4 56.4(11)
Ir1 B5 B6 B4 127.8(12)
B4 B5 B6 B2 -101.6(14)
B3 B5 B6 B2 -45.2(15)
Ir1 B5 B6 B2 26.2(12)
B4 B5 B6 Ir1 -127.8(12)
B3 B5 B6 Ir1 -71.3(9)
B4 B5 B6 Ir2 -41.7(10)
B3 B5 B6 Ir2 14.7(11)
Ir1 B5 B6 Ir2 86.1(7)
B3 B4 B6 B5 -57.4(12)
Ir2 B4 B6 B5 -130.8(13)
B5 B4 B6 B2 105.3(14)
B3 B4 B6 B2 47.9(14)
Ir2 B4 B6 B2 -25.5(11)
B5 B4 B6 Ir1 44.5(11)
B3 B4 B6 Ir1 -12.9(10)
Ir2 B4 B6 Ir1 -86.3(7)
B5 B4 B6 Ir2 130.8(13)
B3 B4 B6 Ir2 73.4(8)
B1 B2 B6 B5 30.7(15)
Ir1 B2 B6 B5 -26.6(12)
Ir2 B2 B6 B5 88.4(13)
B1 B2 B6 B4 -31.7(14)
Ir1 B2 B6 B4 -89.0(12)
Ir2 B2 B6 B4 26.0(12)
B1 B2 B6 Ir1 57.3(7)
Ir2 B2 B6 Ir1 115.0(7)
B1 B2 B6 Ir2 -57.6(7)
Ir1 B2 B6 Ir2 -115.0(7)
C25 C21 C22 C23 1.8(14)
C27 C21 C22 C23 -176.6(12)
Ir3 C21 C22 C23 63.9(9)
C25 C21 C22 C28 177.2(12)
C27 C21 C22 C28 -1(2)
Ir3 C21 C22 C28 -120.6(13)
C25 C21 C22 Ir3 -62.2(9)
C27 C21 C22 Ir3 119.5(12)
C21 C22 C23 C24 -2.4(14)
C28 C22 C23 C24 -177.7(13)
Ir3 C22 C23 C24 62.8(9)
C21 C22 C23 C29 174.5(13)
C28 C22 C23 C29 -1(2)
Ir3 C22 C23 C29 -120.4(14)
C21 C22 C23 Ir3 -65.2(9)
C28 C22 C23 Ir3 119.6(14)
C22 C23 C24 C25 2.2(14)
C29 C23 C24 C25 -174.7(13)
Ir3 C23 C24 C25 64.9(9)
C22 C23 C24 C30 176.2(13)
C29 C23 C24 C30 -1(2)
Ir3 C23 C24 C30 -121.0(13)
C22 C23 C24 Ir3 -62.7(9)
C29 C23 C24 Ir3 120.4(14)
C22 C21 C25 C24 -0.4(14)
C27 C21 C25 C24 177.9(12)
Ir3 C21 C25 C24 -61.0(9)
C22 C21 C25 C26 -178.1(13)
C27 C21 C25 C26 0(2)
Ir3 C21 C25 C26 121.3(13)
C22 C21 C25 Ir3 60.6(8)
C27 C21 C25 Ir3 -121.0(12)
C23 C24 C25 C21 -1.1(14)
C30 C24 C25 C21 -175.2(12)
Ir3 C24 C25 C21 62.7(8)
C23 C24 C25 C26 176.6(13)
C30 C24 C25 C26 3(2)
Ir3 C24 C25 C26 -119.6(13)
C23 C24 C25 Ir3 -63.8(9)
C30 C24 C25 Ir3 122.1(13)
C35 C31 C32 C33 2.3(17)
C36 C31 C32 C33 177.3(15)
Ir4 C31 C32 C33 -59.9(12)
C35 C31 C32 C37 -176.1(13)
C36 C31 C32 C37 -1(2)
Ir4 C31 C32 C37 121.8(14)
C35 C31 C32 Ir4 62.1(9)
C36 C31 C32 Ir4 -122.8(15)
C31 C32 C33 C34 -2.3(19)
C37 C32 C33 C34 176.1(14)
Ir4 C32 C33 C34 -61.7(11)
C31 C32 C33 C38 -179.8(15)
C37 C32 C33 C38 -1(3)
Ir4 C32 C33 C38 120.7(17)
C31 C32 C33 Ir4 59.5(11)
C37 C32 C33 Ir4 -122.2(15)
C32 C33 C34 C35 1.3(16)
C38 C33 C34 C35 179.0(14)
Ir4 C33 C34 C35 -63.3(8)
C32 C33 C34 C39 -176.4(17)
C38 C33 C34 C39 1(3)
Ir4 C33 C34 C39 119.0(19)
C32 C33 C34 Ir4 64.6(12)
C38 C33 C34 Ir4 -117.7(15)
C32 C31 C35 C34 -1.3(14)
C36 C31 C35 C34 -176.6(14)
Ir4 C31 C35 C34 63.9(7)
C32 C31 C35 C40 176.5(17)
C36 C31 C35 C40 1(3)
Ir4 C31 C35 C40 -118.3(18)
C32 C31 C35 Ir4 -65.2(10)
C36 C31 C35 Ir4 119.5(14)
C33 C34 C35 C31 0.0(13)
C39 C34 C35 C31 178.1(14)
Ir4 C34 C35 C31 -66.7(8)
C33 C34 C35 C40 -178.1(15)
C39 C34 C35 C40 0(2)
Ir4 C34 C35 C40 115.2(15)
C33 C34 C35 Ir4 66.8(9)
C39 C34 C35 Ir4 -115.2(14)
B10 B7 B8 B9 -107.2(9)
Ir3 B7 B8 B9 -54.0(9)
B9 B7 B8 B10 107.2(9)
Ir3 B7 B8 B10 53.2(8)
B9 B7 B8 Ir4 54.3(9)
B10 B7 B8 Ir4 -52.9(9)
Ir3 B7 B8 Ir4 0.3(13)
B10 B8 B9 B7 -57.1(8)
Ir4 B8 B9 B7 -129.5(8)
B7 B8 B9 B11 103.5(11)
B10 B8 B9 B11 46.3(10)
Ir4 B8 B9 B11 -26.1(8)
B7 B8 B9 Ir4 129.5(8)
B10 B8 B9 Ir4 72.4(6)
B7 B8 B9 Ir3 42.9(7)
B10 B8 B9 Ir3 -14.2(8)
Ir4 B8 B9 Ir3 -86.6(5)
B10 B7 B9 B8 57.3(8)
Ir3 B7 B9 B8 129.6(8)
B8 B7 B9 B11 -104.2(10)
B10 B7 B9 B11 -46.9(10)
Ir3 B7 B9 B11 25.4(8)
B8 B7 B9 Ir4 -42.8(7)
B10 B7 B9 Ir4 14.5(8)
Ir3 B7 B9 Ir4 86.7(5)
B8 B7 B9 Ir3 -129.6(8)
B10 B7 B9 Ir3 -72.2(6)
B9 B7 B10 B8 -56.5(8)
Ir3 B7 B10 B8 -129.8(8)
B8 B7 B10 B12 103.0(11)
B9 B7 B10 B12 46.5(11)
Ir3 B7 B10 B12 -26.8(8)
B8 B7 B10 Ir4 41.9(7)
B9 B7 B10 Ir4 -14.5(8)
Ir3 B7 B10 Ir4 -87.9(5)
B8 B7 B10 Ir3 129.8(8)
B9 B7 B10 Ir3 73.4(7)
B9 B8 B10 B7 56.7(8)
Ir4 B8 B10 B7 130.3(8)
B7 B8 B10 B12 -104.0(10)
B9 B8 B10 B12 -47.3(10)
Ir4 B8 B10 B12 26.3(8)
B7 B8 B10 Ir4 -130.3(8)
B9 B8 B10 Ir4 -73.6(6)
B7 B8 B10 Ir3 -42.5(7)
B9 B8 B10 Ir3 14.2(8)
Ir4 B8 B10 Ir3 87.8(5)
B8 B9 B11 B12 -31.1(11)
B7 B9 B11 B12 32.8(11)
Ir4 B9 B11 B12 -57.3(6)
Ir3 B9 B11 B12 58.5(6)
B8 B9 B11 Ir3 -89.6(9)
B7 B9 B11 Ir3 -25.7(8)
Ir4 B9 B11 Ir3 -115.8(5)
B8 B9 B11 Ir4 26.2(8)
B7 B9 B11 Ir4 90.1(9)
Ir3 B9 B11 Ir4 115.8(5)
B7 B10 B12 B11 -30.2(11)
B8 B10 B12 B11 32.0(11)
Ir4 B10 B12 B11 58.4(6)
Ir3 B10 B12 B11 -57.0(6)
B7 B10 B12 Ir4 -88.6(9)
B8 B10 B12 Ir4 -26.4(8)
Ir3 B10 B12 Ir4 -115.4(5)
B7 B10 B12 Ir3 26.8(8)
B8 B10 B12 Ir3 89.0(8)
Ir4 B10 B12 Ir3 115.4(5)
B9 B11 B12 B10 -1.0(9)
Ir3 B11 B12 B10 64.2(6)
Ir4 B11 B12 B10 -65.1(6)
B9 B11 B12 Ir4 64.2(6)
Ir3 B11 B12 Ir4 129.4(5)
B9 B11 B12 Ir3 -65.2(6)
Ir4 B11 B12 Ir3 -129.4(5)
